data_4338511
loop_
_publ_author_name
'Yeon, Jeongho'
'Smith, Mark D.'
'Tapp, Joshua'
'M\"oller, Angela'
'Zur Loye, Hans-Conrad'

_publ_section_title
;
 Mild Hydrothermal Crystal Growth, Structure, and Magnetic Properties of
 Ternary U(IV) Containing Fluorides: LiUF5, KU2F9, K7U6F31, RbUF5, RbU2F9,
 and RbU3F13.
;
_journal_issue 12
_journal_name_full 'Inorganic chemistry'
_journal_page_first 6289
_journal_page_last 6298
_journal_paper_doi 10.1021/ic5008507
_journal_volume 53
_journal_year 2014
_chemical_formula_sum 'F5 Li U'
_chemical_formula_weight 339.97
_chemical_name_systematic
; 
 ? 
;
_space_group_crystal_system tetragonal
_space_group_IT_number 88
_space_group_name_Hall '-I 4ad'
_space_group_name_H-M_alt 'I 41/a'
_symmetry_space_group_name_Hall '-I 4ad'
_symmetry_space_group_name_H-M 'I 41/a :2'
_audit_creation_method SHELXL-2013
_cell_angle_alpha 90
_cell_angle_beta 90
_cell_angle_gamma 90
_cell_formula_units_Z 16
_cell_length_a 14.8467(7)
_cell_length_b 14.8467(7)
_cell_length_c 6.5168(6)
_cell_measurement_reflns_used 7989
_cell_measurement_temperature 100(2)
_cell_measurement_theta_max 35.022
_cell_measurement_theta_min 3.414
_cell_volume 1436.46(16)
_computing_cell_refinement 'SAINT-Plus Version 6.45 (Bruker, 2001)'
_computing_data_collection 'SMART Version 5.631 (Bruker, 2001)'
_computing_data_reduction 'SAINT-Plus Version 6.45 (Bruker, 2001)'
_computing_molecular_graphics various
_computing_publication_material various
_computing_structure_refinement 'SHELXL-2013 (Sheldrick, 2013)'
_computing_structure_solution 'SHELXS97 (Sheldrick, 2008)'
_diffrn_ambient_temperature 100(2)
_diffrn_measured_fraction_theta_full 1.000
_diffrn_measured_fraction_theta_max 1.000
_diffrn_measurement_device_type 'Bruker SMART APEX CCD diffractometer'
_diffrn_measurement_method 'omega and phi scans'
_diffrn_radiation_type MoK\a
_diffrn_radiation_wavelength 0.71073
_diffrn_reflns_av_R_equivalents 0.0447
_diffrn_reflns_av_unetI/netI 0.0225
_diffrn_reflns_Laue_measured_fraction_full 1.000
_diffrn_reflns_Laue_measured_fraction_max 1.000
_diffrn_reflns_limit_h_max 22
_diffrn_reflns_limit_h_min -23
_diffrn_reflns_limit_k_max 21
_diffrn_reflns_limit_k_min -22
_diffrn_reflns_limit_l_max 10
_diffrn_reflns_limit_l_min -10
_diffrn_reflns_number 16778
_diffrn_reflns_point_group_measured_fraction_full 1.000
_diffrn_reflns_point_group_measured_fraction_max 1.000
_diffrn_reflns_theta_full 25.242
_diffrn_reflns_theta_max 35.021
_diffrn_reflns_theta_min 2.744
_diffrn_source 'sealed tube'
_exptl_absorpt_coefficient_mu 45.177
_exptl_absorpt_correction_T_max 1.0000
_exptl_absorpt_correction_T_min 0.2976
_exptl_absorpt_correction_type multi-scan
_exptl_absorpt_process_details 'SADABS Version 2.05 (Bruker, 2001)'
_exptl_crystal_colour green
_exptl_crystal_density_diffrn 6.288
_exptl_crystal_description bar
_exptl_crystal_F_000 2240
_exptl_crystal_size_max 0.100
_exptl_crystal_size_mid 0.060
_exptl_crystal_size_min 0.050
_refine_diff_density_max 2.845
_refine_diff_density_min -2.243
_refine_diff_density_rms 0.351
_refine_ls_extinction_coef 0.00073(3)
_refine_ls_extinction_expression Fc^*^=kFc[1+0.001xFc^2^\l^3^/sin(2\q)]^-1/4^
_refine_ls_extinction_method SHELXL
_refine_ls_goodness_of_fit_ref 1.301
_refine_ls_hydrogen_treatment undef
_refine_ls_matrix_type full
_refine_ls_number_parameters 65
_refine_ls_number_reflns 1587
_refine_ls_number_restraints 0
_refine_ls_restrained_S_all 1.301
_refine_ls_R_factor_all 0.0321
_refine_ls_R_factor_gt 0.0279
_refine_ls_shift/su_max 0.000
_refine_ls_shift/su_mean 0.000
_refine_ls_structure_factor_coef Fsqd
_refine_ls_weighting_details 'w=1/[\s^2^(Fo^2^)+(0.0117P)^2^+48.5644P] where P=(Fo^2^+2Fc^2^)/3'
_refine_ls_weighting_scheme calc
_refine_ls_wR_factor_gt 0.0570
_refine_ls_wR_factor_ref 0.0582
_reflns_number_gt 1474
_reflns_number_total 1587
_reflns_threshold_expression 'I > 2\s(I)'
_cod_data_source_file ic5008507_si_002.cif
_cod_data_source_block LiUF5
_cod_depositor_comments 'Adding full bibliography for 4338511--4338516.cif.'
_cod_original_cell_volume 1436.46(19)
_cod_database_code 4338511
_shelx_space_group_comment
; 
The symmetry employed for this shelxl refinement is uniquely defined 
by the following loop, which should always be used as a source of 
symmetry information in preference to the above space-group names. 
They are only intended as comments. 
;

loop_
_space_group_symop_operation_xyz
'x, y, z'
'-x+1/2, -y, z+1/2'
'-y+3/4, x+1/4, z+1/4'
'y+3/4, -x+3/4, z+3/4'
'x+1/2, y+1/2, z+1/2'
'-x+1, -y+1/2, z+1'
'-y+5/4, x+3/4, z+3/4'
'y+5/4, -x+5/4, z+5/4'
'-x, -y, -z'
'x-1/2, y, -z-1/2'
'y-3/4, -x-1/4, -z-1/4'
'-y-3/4, x-3/4, -z-3/4'
'-x+1/2, -y+1/2, -z+1/2'
'x, y+1/2, -z'
'y-1/4, -x+1/4, -z+1/4'
'-y-1/4, x-1/4, -z-1/4'

loop_
_atom_site_label
_atom_site_type_symbol
_atom_site_fract_x
_atom_site_fract_y
_atom_site_fract_z
_atom_site_U_iso_or_equiv
_atom_site_adp_type
_atom_site_occupancy
_atom_site_site_symmetry_order
_atom_site_calc_flag
U1 U 0.06186(2) 0.05617(2) 0.24797(3) 0.00484(7) Uani 1 1 d
F1 F 0.3018(2) 0.2128(2) 0.1259(6) 0.0069(6) Uani 1 1 d
F2 F 0.4272(2) 0.0422(2) 0.0041(6) 0.0097(6) Uani 1 1 d
F3 F 0.1075(2) 0.1832(2) 0.0750(5) 0.0065(6) Uani 1 1 d
F4 F 0.2036(2) 0.0929(2) 0.3614(6) 0.0073(6) Uani 1 1 d
F5 F 0.0484(2) 0.1696(2) 0.4799(5) 0.0069(6) Uani 1 1 d
Li1 Li 0.4164(8) 0.1853(8) 0.0220(18) 0.014(2) Uani 1 1 d

loop_
_atom_site_aniso_label
_atom_site_aniso_U_11
_atom_site_aniso_U_22
_atom_site_aniso_U_33
_atom_site_aniso_U_23
_atom_site_aniso_U_13
_atom_site_aniso_U_12
U1 0.00446(10) 0.00398(10) 0.00607(10) -0.00007(6) -0.00006(6) -0.00015(5)
F1 0.0054(13) 0.0064(14) 0.0087(14) 0.0002(11) 0.0008(12) 0.0003(11)
F2 0.0091(14) 0.0065(14) 0.0137(16) 0.0004(13) -0.0014(13) 0.0025(12)
F3 0.0071(14) 0.0050(14) 0.0076(14) -0.0001(11) 0.0014(11) -0.0016(11)
F4 0.0047(13) 0.0073(14) 0.0099(15) -0.0023(12) -0.0013(12) 0.0004(11)
F5 0.0069(13) 0.0071(13) 0.0068(15) -0.0028(12) -0.0012(12) 0.0008(11)
Li1 0.013(5) 0.019(5) 0.010(5) 0.003(4) -0.002(4) 0.003(4)

loop_
_atom_type_symbol
_atom_type_description
_atom_type_scat_dispersion_real
_atom_type_scat_dispersion_imag
_atom_type_scat_source
Li Li -0.0003 0.0001 'International Tables Vol C Tables 4.2.6.8 and 6.1.1.4'
F F 0.0171 0.0103 'International Tables Vol C Tables 4.2.6.8 and 6.1.1.4'
U U -9.6767 9.6646 'International Tables Vol C Tables 4.2.6.8 and 6.1.1.4'

loop_
_geom_angle_atom_site_label_1
_geom_angle_atom_site_label_2
_geom_angle_atom_site_label_3
_geom_angle
_geom_angle_site_symmetry_1
_geom_angle_site_symmetry_3
F2 U1 F4 78.90(13) 2 7_444
F2 U1 F5 89.63(14) 2 .
F4 U1 F5 144.73(13) 7_444 .
F2 U1 F4 81.23(13) 2 .
F4 U1 F4 73.35(15) 7_444 .
F5 U1 F4 71.98(12) . .
F2 U1 F3 152.28(13) 2 .
F4 U1 F3 100.09(12) 7_444 .
F5 U1 F3 75.19(13) . .
F4 U1 F3 72.12(13) . .
F2 U1 F1 81.59(13) 2 15
F4 U1 F1 78.13(12) 7_444 15
F5 U1 F1 133.43(13) . 15
F4 U1 F1 148.98(12) . 15
F3 U1 F1 125.65(13) . 15
F2 U1 F3 124.71(13) 2 15
F4 U1 F3 142.80(13) 7_444 15
F5 U1 F3 70.04(12) . 15
F4 U1 F3 132.92(12) . 15
F3 U1 F3 72.12(16) . 15
F1 U1 F3 77.92(12) 15 15
F2 U1 F1 137.33(13) 2 7_444
F4 U1 F1 71.71(12) 7_444 7_444
F5 U1 F1 131.64(12) . 7_444
F4 U1 F1 117.47(12) . 7_444
F3 U1 F1 65.24(12) . 7_444
F1 U1 F1 62.82(15) 15 7_444
F3 U1 F1 72.13(12) 15 7_444
F2 U1 F2 62.18(14) 2 10_556
F4 U1 F2 132.64(12) 7_444 10_556
F5 U1 F2 64.80(12) . 10_556
F4 U1 F2 121.86(13) . 10_556
F3 U1 F2 126.99(12) . 10_556
F1 U1 F2 70.79(12) 15 10_556
F3 U1 F2 62.63(12) 15 10_556
F1 U1 F2 120.10(12) 7_444 10_556
F2 U1 Li1 95.1(2) 2 10_556
F4 U1 Li1 173.4(2) 7_444 10_556
F5 U1 Li1 36.7(2) . 10_556
F4 U1 Li1 108.7(2) . 10_556
F3 U1 Li1 86.5(2) . 10_556
F1 U1 Li1 98.4(2) 15 10_556
F3 U1 Li1 39.8(2) 15 10_556
F1 U1 Li1 111.8(2) 7_444 10_556
F2 U1 Li1 40.9(2) 10_556 10_556
F2 U1 Li1 165.8(2) 2 7_444
F4 U1 Li1 87.6(2) 7_444 7_444
F5 U1 Li1 104.1(2) . 7_444
F4 U1 Li1 99.4(2) . 7_444
F3 U1 Li1 34.9(2) . 7_444
F1 U1 Li1 91.3(2) 15 7_444
F3 U1 Li1 64.9(2) 15 7_444
F1 U1 Li1 30.7(2) 7_444 7_444
F2 U1 Li1 126.9(2) 10_556 7_444
Li1 U1 Li1 98.1(4) 10_556 7_444
F2 U1 Li1 66.8(2) 2 7_445
F4 U1 Li1 129.7(2) 7_444 7_445
F5 U1 Li1 23.2(2) . 7_445
F4 U1 Li1 66.2(2) . 7_445
F3 U1 Li1 94.8(2) . 7_445
F1 U1 Li1 128.3(2) 15 7_445
F3 U1 Li1 87.5(2) 15 7_445
F1 U1 Li1 154.8(2) 7_444 7_445
F2 U1 Li1 58.6(2) 10_556 7_445
Li1 U1 Li1 48.5(3) 10_556 7_445
Li1 U1 Li1 126.6(3) 7_444 7_445
Li1 F1 U1 129.7(4) . 12_666
Li1 F1 U1 107.5(4) . 8_444
U1 F1 U1 117.19(15) 12_666 8_444
Li1 F2 U1 134.5(4) . 2_554
Li1 F2 U1 86.8(3) . 10_656
U1 F2 U1 117.82(14) 2_554 10_656
Li1 F3 U1 106.0(4) 7_444 .
Li1 F3 U1 94.1(4) 7_444 12_666
U1 F3 U1 157.99(17) . 12_666
U1 F4 U1 153.21(17) 8_444 .
Li1 F5 Li1 97.7(5) 7_445 10_556
Li1 F5 Li1 90.0(5) 7_445 13
Li1 F5 Li1 96.8(5) 10_556 13
Li1 F5 U1 129.1(4) 7_445 .
Li1 F5 U1 99.9(4) 10_556 .
Li1 F5 U1 134.1(4) 13 .
F1 Li1 F5 110.6(6) . 8_443
F1 Li1 F5 158.2(7) . 10_656
F5 Li1 F5 89.1(5) 8_443 10_656
F1 Li1 F3 80.4(5) . 8_444
F5 Li1 F3 166.6(7) 8_443 8_444
F5 Li1 F3 81.5(4) 10_656 8_444
F1 Li1 F2 107.7(6) . .
F5 Li1 F2 94.0(5) 8_443 .
F5 Li1 F2 78.9(4) 10_656 .
F3 Li1 F2 74.9(4) 8_444 .
F1 Li1 F5 90.3(5) . 13
F5 Li1 F5 82.3(5) 8_443 13
F5 Li1 F5 83.1(5) 10_656 13
F3 Li1 F5 105.8(5) 8_444 13
F2 Li1 F5 161.7(6) . 13
F1 Li1 Li1 159.6(7) . 16_655
F5 Li1 Li1 49.1(4) 8_443 16_655
F5 Li1 Li1 40.4(2) 10_656 16_655
F3 Li1 Li1 119.9(6) 8_444 16_655
F2 Li1 Li1 79.2(5) . 16_655
F5 Li1 Li1 85.0(3) 13 16_655
F1 Li1 Li1 99.2(6) . 11_665
F5 Li1 Li1 41.8(4) 8_443 11_665
F5 Li1 Li1 89.4(3) 10_656 11_665
F3 Li1 Li1 146.6(7) 8_444 11_665
F2 Li1 Li1 134.8(7) . 11_665
F5 Li1 Li1 40.9(2) 13 11_665
Li1 Li1 Li1 64.7(5) 16_655 11_665
F1 Li1 Li1 125.8(7) . 6_554
F5 Li1 Li1 84.4(4) 8_443 6_554
F5 Li1 Li1 44.5(3) 10_656 6_554
F3 Li1 Li1 95.3(4) 8_444 6_554
F2 Li1 Li1 123.3(7) . 6_554
F5 Li1 Li1 38.6(3) 13 6_554
Li1 Li1 Li1 57.6(2) 16_655 6_554
Li1 Li1 Li1 57.6(2) 11_665 6_554
F1 Li1 U1 124.3(5) . 10_656
F5 Li1 U1 121.0(5) 8_443 10_656
F5 Li1 U1 43.5(3) 10_656 10_656
F3 Li1 U1 46.1(2) 8_444 10_656
F2 Li1 U1 52.3(3) . 10_656
F5 Li1 U1 114.7(5) 13 10_656
Li1 Li1 U1 75.3(4) 16_655 10_656
Li1 Li1 U1 132.8(4) 11_665 10_656
Li1 Li1 U1 80.5(4) 6_554 10_656
F1 Li1 U1 41.9(3) . 8_444
F5 Li1 U1 152.5(5) 8_443 8_444
F5 Li1 U1 118.1(5) 10_656 8_444
F3 Li1 U1 39.1(2) 8_444 8_444
F2 Li1 U1 95.5(4) . 8_444
F5 Li1 U1 95.9(4) 13 8_444
Li1 Li1 U1 158.3(6) 16_655 8_444
Li1 Li1 U1 127.9(5) 11_665 8_444
Li1 Li1 U1 111.2(3) 6_554 8_444
U1 Li1 U1 84.8(3) 10_656 8_444
F1 Li1 U1 86.0(4) . 8_443
F5 Li1 U1 27.7(2) 8_443 8_443
F5 Li1 U1 115.1(5) 10_656 8_443
F3 Li1 U1 155.1(5) 8_444 8_443
F2 Li1 U1 89.7(4) . 8_443
F5 Li1 U1 94.9(4) 13 8_443
Li1 Li1 U1 74.7(5) 16_655 8_443
Li1 Li1 U1 56.2(4) 11_665 8_443
Li1 Li1 U1 109.6(2) 6_554 8_443
U1 Li1 U1 135.1(4) 10_656 8_443
U1 Li1 U1 126.6(3) 8_444 8_443

loop_
_geom_bond_atom_site_label_1
_geom_bond_atom_site_label_2
_geom_bond_distance
_geom_bond_site_symmetry_2
U1 F2 2.224(4) 2
U1 F4 2.261(3) 7_444
U1 F5 2.271(3) .
U1 F4 2.296(3) .
U1 F3 2.299(3) .
U1 F1 2.320(3) 15
U1 F3 2.349(3) 15
U1 F1 2.453(4) 7_444
U1 F2 2.578(4) 10_556
U1 Li1 3.254(12) 10_556
U1 Li1 3.507(12) 7_444
U1 Li1 3.787(12) 7_445
F1 Li1 1.876(13) .
F1 U1 2.320(3) 12_666
F1 U1 2.453(4) 8_444
F2 Li1 2.134(13) .
F2 U1 2.224(4) 2_554
F2 U1 2.578(4) 10_656
F3 Li1 2.089(12) 7_444
F3 U1 2.349(3) 12_666
F4 U1 2.261(3) 8_444
F5 Li1 1.920(12) 7_445
F5 Li1 1.973(12) 10_556
F5 Li1 2.218(13) 13
Li1 F5 1.920(12) 8_443
Li1 F5 1.973(12) 10_656
Li1 F3 2.089(12) 8_444
Li1 F5 2.218(13) 13
Li1 Li1 2.93(2) 16_655
Li1 Li1 2.93(2) 11_665
Li1 Li1 3.14(3) 6_554
Li1 U1 3.254(12) 10_656
Li1 U1 3.507(12) 8_444
Li1 U1 3.787(12) 8_443
